data_4317040
loop_
_publ_author_name
'Dumitru Ghereg'
'Heinz Gornitzka'
'Jean Escudi\'e'
'Sonia Ladeira'

_publ_section_title
;
 The Reactivity of Phosphagermaallene Tip(t-Bu)Ge=C=PMes* with Doubly and
 Triply Bonded Nitrogen Compounds
;
_journal_name_full 'Inorganic Chemistry'
_journal_page_first 10497
_journal_page_last 10505
_journal_paper_doi 10.1021/ic1014913
_journal_volume 49
_journal_year 2010
_chemical_compound_source 'synthesis as described'
_chemical_formula_moiety 'C45 H66 Ge N P'
_chemical_formula_sum 'C45 H66 Ge N P'
_chemical_formula_weight 724.57
_chemical_name_systematic
;
 ?
;
_space_group_IT_number 2
_symmetry_cell_setting triclinic
_symmetry_Int_Tables_number 2
_symmetry_space_group_name_Hall '-P 1'
_symmetry_space_group_name_H-M 'P -1'
_atom_sites_solution_hydrogens geom
_atom_sites_solution_primary direct
_atom_sites_solution_secondary difmap
_cell_angle_alpha 81.459(1)
_cell_angle_beta 86.387(1)
_cell_angle_gamma 68.519(2)
_cell_formula_units_Z 2
_cell_length_a 10.5721(2)
_cell_length_b 12.6065(3)
_cell_length_c 17.4404(4)
_cell_measurement_reflns_used 7528
_cell_measurement_temperature 193(2)
_cell_measurement_theta_max 21.85
_cell_measurement_theta_min 2.24
_cell_measurement_wavelength 0.71073
_cell_volume 2138.87(9)
_computing_cell_refinement 'Bruker SMART'
_computing_data_collection 'Bruker SMART'
_computing_data_reduction 'Bruker SAINT'
_computing_publication_material 'WinGX publication routines (Farrugia, 1999)'
_computing_structure_refinement 'SHELXL-97 (Sheldrick, 1997)'
_computing_structure_solution 'SHELXS-97 (Sheldrick, 1990)'
_diffrn_ambient_temperature 193(2)
_diffrn_measured_fraction_theta_full 0.999
_diffrn_measured_fraction_theta_max 0.999
_diffrn_measurement_device_type 'CCD area detector'
_diffrn_measurement_method 'phi and omega scans'
_diffrn_radiation_monochromator graphite
_diffrn_radiation_probe x-ray
_diffrn_radiation_source 'fine-focus sealed tube'
_diffrn_radiation_type MoK\a
_diffrn_radiation_wavelength 0.71073
_diffrn_reflns_av_R_equivalents 0.0664
_diffrn_reflns_av_unetI/netI 0.0526
_diffrn_reflns_limit_h_max 12
_diffrn_reflns_limit_h_min -12
_diffrn_reflns_limit_k_max 15
_diffrn_reflns_limit_k_min -15
_diffrn_reflns_limit_l_max 21
_diffrn_reflns_limit_l_min -21
_diffrn_reflns_number 44342
_diffrn_reflns_theta_full 25.35
_diffrn_reflns_theta_max 25.35
_diffrn_reflns_theta_min 1.98
_exptl_absorpt_coefficient_mu 0.782
_exptl_absorpt_correction_T_max 0.939
_exptl_absorpt_correction_T_min 0.819
_exptl_absorpt_correction_type multi-scan
_exptl_absorpt_process_details 'SADABS (Bruker-AXS)'
_exptl_crystal_colour colourless
_exptl_crystal_density_diffrn 1.125
_exptl_crystal_density_method 'not measured'
_exptl_crystal_description block
_exptl_crystal_F_000 780
_exptl_crystal_size_max 0.28
_exptl_crystal_size_mid 0.2
_exptl_crystal_size_min 0.08
_refine_diff_density_max 0.627
_refine_diff_density_min -0.443
_refine_diff_density_rms 0.061
_refine_ls_extinction_method none
_refine_ls_goodness_of_fit_ref 1.015
_refine_ls_hydrogen_treatment constr
_refine_ls_matrix_type full
_refine_ls_number_parameters 446
_refine_ls_number_reflns 7822
_refine_ls_number_restraints 9
_refine_ls_restrained_S_all 1.021
_refine_ls_R_factor_all 0.0662
_refine_ls_R_factor_gt 0.0436
_refine_ls_shift/su_max 0.002
_refine_ls_shift/su_mean 0
_refine_ls_structure_factor_coef Fsqd
_refine_ls_weighting_details 'calc w=1/[\s^2^(Fo^2^)+(0.0445P)^2^+1.7319P] where P=(Fo^2^+2Fc^2^)/3'
_refine_ls_weighting_scheme calc
_refine_ls_wR_factor_gt 0.0972
_refine_ls_wR_factor_ref 0.1082
_reflns_number_gt 6005
_reflns_number_total 7822
_reflns_threshold_expression >2/sigma(I)
_cod_data_source_file ic1014913_si_001_4.cif
_cod_data_source_block 10
_cod_database_code 4317040

loop_
_symmetry_equiv_pos_as_xyz
'x, y, z'
'-x, -y, -z'

loop_
_atom_site_label
_atom_site_type_symbol
_atom_site_fract_x
_atom_site_fract_y
_atom_site_fract_z
_atom_site_U_iso_or_equiv
_atom_site_adp_type
_atom_site_occupancy
_atom_site_symmetry_multiplicity
_atom_site_calc_flag
_atom_site_refinement_flags
_atom_site_disorder_assembly
_atom_site_disorder_group
C1 C 0.5755(3) 0.1903(3) 0.38130(16) 0.0333(7) Uani 1 1 d . . .
C2 C 0.4416(4) 0.2646(4) 0.3460(2) 0.0781(14) Uani 1 1 d . . .
H2A H 0.3934 0.2171 0.3351 0.117 Uiso 1 1 calc R . .
H2B H 0.456 0.3085 0.2987 0.117 Uiso 1 1 calc R . .
H2C H 0.3891 0.3159 0.3815 0.117 Uiso 1 1 calc R . .
C3 C 0.6517(4) 0.2669(4) 0.3981(3) 0.0713(13) Uani 1 1 d . . .
H3A H 0.6603 0.3145 0.3512 0.107 Uiso 1 1 calc R . .
H3B H 0.7406 0.2195 0.4175 0.107 Uiso 1 1 calc R . .
H3C H 0.6021 0.3146 0.4362 0.107 Uiso 1 1 calc R . .
C4 C 0.5558(5) 0.1218(4) 0.4573(2) 0.0798(14) Uani 1 1 d . . .
H4A H 0.5081 0.1736 0.4936 0.12 Uiso 1 1 calc R . .
H4B H 0.6429 0.0722 0.478 0.12 Uiso 1 1 calc R . .
H4C H 0.504 0.0762 0.4485 0.12 Uiso 1 1 calc R . .
C5 C 0.7065(3) -0.0788(2) 0.34022(16) 0.0308(7) Uani 1 1 d . . .
C6 C 0.6205(3) -0.1289(3) 0.31343(17) 0.0372(7) Uani 1 1 d . . .
C7 C 0.6489(4) -0.2462(3) 0.3331(2) 0.0509(9) Uani 1 1 d . . .
H7 H 0.5921 -0.2782 0.3149 0.061 Uiso 1 1 calc R . .
C8 C 0.7569(4) -0.3164(3) 0.3782(2) 0.0558(10) Uani 1 1 d . B .
C9 C 0.8372(4) -0.2658(3) 0.4081(2) 0.0497(9) Uani 1 1 d . . .
H9 H 0.9088 -0.3119 0.4405 0.06 Uiso 1 1 calc R . .
C10 C 0.8134(3) -0.1480(3) 0.39101(17) 0.0374(7) Uani 1 1 d . . .
C11 C 0.4904(3) -0.0599(3) 0.26863(18) 0.0412(8) Uani 1 1 d . . .
H11 H 0.4921 0.0169 0.2504 0.049 Uiso 1 1 calc R . .
C12 C 0.3662(4) -0.0458(4) 0.3225(2) 0.0597(10) Uani 1 1 d . . .
H12A H 0.3626 -0.1201 0.3415 0.09 Uiso 1 1 calc R . .
H12B H 0.2849 0.0003 0.2943 0.09 Uiso 1 1 calc R . .
H12C H 0.3736 -0.0087 0.3654 0.09 Uiso 1 1 calc R . .
C13 C 0.4729(5) -0.1121(4) 0.1975(2) 0.0648(12) Uani 1 1 d . . .
H13A H 0.5537 -0.1278 0.1659 0.097 Uiso 1 1 calc R . .
H13B H 0.3967 -0.0586 0.1678 0.097 Uiso 1 1 calc R . .
H13C H 0.4572 -0.1823 0.2143 0.097 Uiso 1 1 calc R . .
C14 C 0.7851(5) -0.4452(3) 0.3983(3) 0.0811(14) Uani 1 1 d D . .
H14 H 0.7254 -0.4623 0.3651 0.097 Uiso 1 1 calc R A 1
C15 C 0.7480(13) -0.4803(10) 0.4812(7) 0.107(2) Uani 0.55 1 d PD B 1
H15A H 0.7617 -0.5607 0.4887 0.16 Uiso 0.55 1 calc PR B 1
H15B H 0.6543 -0.4363 0.491 0.16 Uiso 0.55 1 calc PR B 1
H15C H 0.8044 -0.4659 0.5163 0.16 Uiso 0.55 1 calc PR B 1
C16 C 0.9236(15) -0.5102(11) 0.3751(11) 0.107(2) Uani 0.55 1 d PD B 1
H16A H 0.9856 -0.4829 0.3965 0.16 Uiso 0.55 1 calc PR B 1
H16B H 0.931 -0.5002 0.3195 0.16 Uiso 0.55 1 calc PR B 1
H16C H 0.9454 -0.5903 0.394 0.16 Uiso 0.55 1 calc PR B 1
C15' C 0.6975(16) -0.4609(13) 0.4646(8) 0.107(2) Uani 0.45 1 d PD B 2
H15D H 0.7248 -0.5411 0.4844 0.16 Uiso 0.45 1 calc PR B 2
H15E H 0.6047 -0.4326 0.4481 0.16 Uiso 0.45 1 calc PR B 2
H15F H 0.7058 -0.4191 0.5046 0.16 Uiso 0.45 1 calc PR B 2
C16' C 0.9184(18) -0.5275(13) 0.3898(14) 0.107(2) Uani 0.45 1 d PD B 2
H16D H 0.949 -0.5172 0.3372 0.16 Uiso 0.45 1 calc PR B 2
H16E H 0.9167 -0.6037 0.4025 0.16 Uiso 0.45 1 calc PR B 2
H16F H 0.9792 -0.5169 0.424 0.16 Uiso 0.45 1 calc PR B 2
C17 C 0.9017(3) -0.1013(3) 0.43147(17) 0.0394(8) Uani 1 1 d . . .
H17 H 0.864 -0.0172 0.4197 0.047 Uiso 1 1 calc R . .
C18 C 0.8963(5) -0.1319(3) 0.51993(19) 0.0643(12) Uani 1 1 d . . .
H18A H 0.8032 -0.1094 0.537 0.096 Uiso 1 1 calc R . .
H18B H 0.9412 -0.092 0.5443 0.096 Uiso 1 1 calc R . .
H18C H 0.9411 -0.2133 0.5338 0.096 Uiso 1 1 calc R . .
C19 C 1.0490(4) -0.1413(3) 0.4033(2) 0.0585(10) Uani 1 1 d . . .
H19A H 1.086 -0.2239 0.4089 0.088 Uiso 1 1 calc R . .
H19B H 1.1009 -0.1144 0.4336 0.088 Uiso 1 1 calc R . .
H19C H 1.0527 -0.111 0.3498 0.088 Uiso 1 1 calc R . .
C20 C 0.8575(3) 0.1718(2) 0.23252(15) 0.0259(6) Uani 1 1 d . . .
C21 C 0.9820(3) 0.1989(2) 0.21263(16) 0.0273(6) Uani 1 1 d . . .
C22 C 1.0435(3) 0.1909(3) 0.13969(17) 0.0330(7) Uani 1 1 d . . .
H22 H 1.0082 0.1653 0.1016 0.04 Uiso 1 1 calc R . .
C23 C 1.1571(3) 0.2209(3) 0.12356(19) 0.0391(8) Uani 1 1 d . . .
H23 H 1.1998 0.2124 0.0754 0.047 Uiso 1 1 calc R . .
C24 C 1.2069(3) 0.2630(3) 0.1783(2) 0.0436(8) Uani 1 1 d . . .
H24 H 1.281 0.2858 0.1665 0.052 Uiso 1 1 calc R . .
C25 C 1.1467(3) 0.2714(3) 0.2511(2) 0.0449(8) Uani 1 1 d . . .
H25 H 1.1802 0.2998 0.2882 0.054 Uiso 1 1 calc R . .
C26 C 1.0366(3) 0.2375(3) 0.26840(18) 0.0359(7) Uani 1 1 d . . .
H26 H 0.9986 0.2406 0.318 0.043 Uiso 1 1 calc R . .
C27 C 0.6303(3) 0.1424(2) 0.19647(15) 0.0250(6) Uani 1 1 d . . .
H27 H 0.5317 0.1688 0.1898 0.03 Uiso 1 1 calc R . .
C28 C 0.7068(3) 0.0521(2) 0.14416(15) 0.0282(6) Uani 1 1 d . . .
H28A H 0.6751 -0.0117 0.1558 0.034 Uiso 1 1 calc R . .
H28B H 0.8025 0.023 0.157 0.034 Uiso 1 1 calc R . .
C29 C 0.6928(3) 0.0934(2) 0.05645(16) 0.0289(6) Uani 1 1 d . . .
C30 C 0.5422(3) 0.1341(3) 0.03362(18) 0.0400(8) Uani 1 1 d . . .
H30A H 0.5081 0.0733 0.0499 0.06 Uiso 1 1 calc R . .
H30B H 0.5343 0.1542 -0.0216 0.06 Uiso 1 1 calc R . .
H30C H 0.4903 0.2 0.0584 0.06 Uiso 1 1 calc R . .
C31 C 0.7739(4) -0.0123(3) 0.01647(18) 0.0436(8) Uani 1 1 d . . .
H31A H 0.8693 -0.0321 0.0244 0.065 Uiso 1 1 calc R . .
H31B H 0.7554 0.005 -0.0381 0.065 Uiso 1 1 calc R . .
H31C H 0.7477 -0.0759 0.0381 0.065 Uiso 1 1 calc R . .
C32 C 0.7410(3) 0.1953(2) 0.03025(15) 0.0265(6) Uani 1 1 d . . .
C33 C 0.7841(3) 0.2083(3) -0.04669(16) 0.0334(7) Uani 1 1 d . . .
H33 H 0.7884 0.1527 -0.0774 0.04 Uiso 1 1 calc R . .
C34 C 0.8205(3) 0.2997(3) -0.07917(17) 0.0340(7) Uani 1 1 d . C .
C35 C 0.8034(3) 0.3856(3) -0.03351(16) 0.0327(7) Uani 1 1 d . . .
H35 H 0.8249 0.4489 -0.0552 0.039 Uiso 1 1 calc R . .
C36 C 0.7560(3) 0.3824(2) 0.04274(16) 0.0280(6) Uani 1 1 d . . .
C37 C 0.7326(3) 0.2803(2) 0.07705(15) 0.0253(6) Uani 1 1 d . . .
C38 C 0.7214(3) 0.4925(2) 0.08238(17) 0.0315(7) Uani 1 1 d . . .
C39 C 0.7553(4) 0.5878(3) 0.02947(19) 0.0454(8) Uani 1 1 d . . .
H39A H 0.7286 0.6555 0.0548 0.068 Uiso 1 1 calc R . .
H39B H 0.7072 0.6054 -0.0184 0.068 Uiso 1 1 calc R . .
H39C H 0.8513 0.5619 0.0191 0.068 Uiso 1 1 calc R . .
C40 C 0.5671(3) 0.5421(3) 0.0985(2) 0.0422(8) Uani 1 1 d . . .
H40A H 0.541 0.4862 0.1325 0.063 Uiso 1 1 calc R . .
H40B H 0.519 0.5605 0.0505 0.063 Uiso 1 1 calc R . .
H40C H 0.5452 0.6105 0.1225 0.063 Uiso 1 1 calc R . .
C41 C 0.7997(3) 0.4740(3) 0.15782(17) 0.0370(7) Uani 1 1 d . . .
H41A H 0.8956 0.4414 0.1477 0.056 Uiso 1 1 calc R . .
H41B H 0.7737 0.4226 0.1962 0.056 Uiso 1 1 calc R . .
H41C H 0.7786 0.5465 0.1765 0.056 Uiso 1 1 calc R . .
C42 C 0.8735(4) 0.3102(3) -0.16273(18) 0.0463(9) Uani 1 1 d D . .
C43 C 1.0164(6) 0.3169(6) -0.1604(3) 0.0737(10) Uani 0.71 1 d PD C 1
H43A H 1.0765 0.248 -0.1313 0.111 Uiso 0.71 1 calc PR C 1
H43B H 1.0105 0.3822 -0.1361 0.111 Uiso 0.71 1 calc PR C 1
H43C H 1.0511 0.3248 -0.2123 0.111 Uiso 0.71 1 calc PR C 1
C44 C 0.9033(7) 0.1964(6) -0.1985(3) 0.0737(10) Uani 0.71 1 d PD C 1
H44A H 0.9602 0.1959 -0.2437 0.111 Uiso 0.71 1 calc PR C 1
H44B H 0.8193 0.192 -0.2127 0.111 Uiso 0.71 1 calc PR C 1
H44C H 0.9488 0.1314 -0.161 0.111 Uiso 0.71 1 calc PR C 1
C45 C 0.7789(6) 0.4100(6) -0.2111(3) 0.0737(10) Uani 0.71 1 d PD C 1
H45A H 0.7679 0.479 -0.1899 0.111 Uiso 0.71 1 calc PR C 1
H45B H 0.6925 0.4015 -0.212 0.111 Uiso 0.71 1 calc PR C 1
H45C H 0.8148 0.4146 -0.2629 0.111 Uiso 0.71 1 calc PR C 1
C43' C 1.0046(13) 0.2303(13) -0.1780(7) 0.0737(10) Uani 0.29 1 d PD C 2
H43D H 1.0347 0.2531 -0.2287 0.111 Uiso 0.29 1 calc PR C 2
H43E H 1.0005 0.1551 -0.1756 0.111 Uiso 0.29 1 calc PR C 2
H43F H 1.0672 0.2289 -0.1399 0.111 Uiso 0.29 1 calc PR C 2
C44' C 0.7641(14) 0.2980(15) -0.2181(7) 0.0737(10) Uani 0.29 1 d PD C 2
H44D H 0.7989 0.296 -0.2703 0.111 Uiso 0.29 1 calc PR C 2
H44E H 0.6804 0.3626 -0.2168 0.111 Uiso 0.29 1 calc PR C 2
H44F H 0.7481 0.2282 -0.2002 0.111 Uiso 0.29 1 calc PR C 2
C45' C 0.8499(16) 0.4410(11) -0.1969(8) 0.0737(10) Uani 0.29 1 d PD C 2
H45D H 0.918 0.4631 -0.1771 0.111 Uiso 0.29 1 calc PR C 2
H45E H 0.7615 0.4899 -0.1816 0.111 Uiso 0.29 1 calc PR C 2
H45F H 0.8562 0.4483 -0.2524 0.111 Uiso 0.29 1 calc PR C 2
N1 N 0.8555(2) 0.0994(2) 0.29166(13) 0.0298(6) Uani 1 1 d . . .
P1 P 0.69157(7) 0.26194(6) 0.18116(4) 0.02462(17) Uani 1 1 d . . .
Ge1 Ge 0.68329(3) 0.08394(3) 0.307052(17) 0.02665(10) Uani 1 1 d . . .

loop_
_atom_site_aniso_label
_atom_site_aniso_U_11
_atom_site_aniso_U_22
_atom_site_aniso_U_33
_atom_site_aniso_U_23
_atom_site_aniso_U_13
_atom_site_aniso_U_12
C1 0.0404(18) 0.0355(17) 0.0252(15) -0.0052(13) 0.0035(13) -0.0155(15)
C2 0.059(3) 0.094(3) 0.056(3) -0.031(2) -0.003(2) 0.011(2)
C3 0.076(3) 0.084(3) 0.075(3) -0.049(3) 0.018(2) -0.043(3)
C4 0.116(4) 0.064(3) 0.050(2) -0.010(2) 0.035(3) -0.025(3)
C5 0.0418(18) 0.0284(16) 0.0221(14) -0.0040(12) 0.0082(13) -0.0137(14)
C6 0.051(2) 0.0341(18) 0.0322(17) -0.0069(14) 0.0114(14) -0.0236(16)
C7 0.064(2) 0.037(2) 0.060(2) -0.0108(17) 0.0062(19) -0.0274(19)
C8 0.072(3) 0.0298(19) 0.066(3) -0.0069(18) 0.009(2) -0.0196(19)
C9 0.056(2) 0.0311(19) 0.051(2) 0.0022(16) 0.0014(18) -0.0066(17)
C10 0.048(2) 0.0287(17) 0.0318(17) -0.0025(13) 0.0061(14) -0.0113(15)
C11 0.051(2) 0.045(2) 0.0381(18) -0.0018(15) -0.0007(15) -0.0315(17)
C12 0.056(2) 0.064(3) 0.061(2) 0.001(2) 0.0052(19) -0.028(2)
C13 0.086(3) 0.082(3) 0.051(2) -0.013(2) -0.003(2) -0.058(3)
C14 0.102(4) 0.032(2) 0.104(4) -0.002(2) 0.001(3) -0.020(2)
C15 0.164(5) 0.026(3) 0.101(5) 0.010(3) 0.032(4) -0.013(3)
C16 0.164(5) 0.026(3) 0.101(5) 0.010(3) 0.032(4) -0.013(3)
C15' 0.164(5) 0.026(3) 0.101(5) 0.010(3) 0.032(4) -0.013(3)
C16' 0.164(5) 0.026(3) 0.101(5) 0.010(3) 0.032(4) -0.013(3)
C17 0.050(2) 0.0326(18) 0.0294(16) 0.0020(14) -0.0049(14) -0.0086(15)
C18 0.099(3) 0.049(2) 0.034(2) 0.0044(17) -0.011(2) -0.016(2)
C19 0.052(2) 0.055(2) 0.061(2) -0.005(2) -0.0093(19) -0.0104(19)
C20 0.0279(15) 0.0284(16) 0.0213(14) -0.0042(12) 0.0004(11) -0.0098(13)
C21 0.0264(15) 0.0250(15) 0.0281(15) 0.0016(12) -0.0027(12) -0.0081(12)
C22 0.0345(17) 0.0319(17) 0.0336(16) -0.0068(13) 0.0022(13) -0.0125(14)
C23 0.0352(18) 0.0405(19) 0.0401(18) -0.0056(15) 0.0106(14) -0.0136(15)
C24 0.0303(18) 0.047(2) 0.056(2) -0.0045(17) 0.0051(16) -0.0193(16)
C25 0.0377(19) 0.055(2) 0.049(2) -0.0095(17) -0.0081(16) -0.0229(17)
C26 0.0333(17) 0.0446(19) 0.0298(16) -0.0034(14) -0.0023(13) -0.0143(15)
C27 0.0272(15) 0.0274(15) 0.0221(14) -0.0033(12) 0.0013(11) -0.0120(13)
C28 0.0350(17) 0.0246(15) 0.0257(15) -0.0007(12) -0.0005(12) -0.0127(13)
C29 0.0360(17) 0.0278(16) 0.0244(15) -0.0045(12) -0.0006(12) -0.0130(13)
C30 0.049(2) 0.047(2) 0.0315(17) 0.0019(15) -0.0100(15) -0.0275(17)
C31 0.069(2) 0.0324(18) 0.0294(17) -0.0087(14) 0.0034(16) -0.0179(17)
C32 0.0264(15) 0.0298(16) 0.0222(14) -0.0024(12) -0.0016(11) -0.0091(13)
C33 0.0372(17) 0.0381(18) 0.0272(16) -0.0078(13) 0.0011(13) -0.0153(15)
C34 0.0322(17) 0.0472(19) 0.0266(15) -0.0040(14) 0.0029(13) -0.0201(15)
C35 0.0335(17) 0.0373(18) 0.0289(16) 0.0028(13) -0.0010(13) -0.0174(14)
C36 0.0284(15) 0.0286(16) 0.0256(15) 0.0013(12) -0.0045(12) -0.0100(13)
C37 0.0251(15) 0.0274(15) 0.0217(14) 0.0003(12) -0.0021(11) -0.0084(12)
C38 0.0366(17) 0.0267(16) 0.0316(16) 0.0008(13) -0.0028(13) -0.0133(14)
C39 0.062(2) 0.0336(19) 0.0412(19) 0.0014(15) 0.0006(17) -0.0200(17)
C40 0.0402(19) 0.0314(18) 0.051(2) -0.0052(15) -0.0009(16) -0.0081(15)
C41 0.049(2) 0.0289(17) 0.0374(17) -0.0039(14) -0.0055(15) -0.0179(15)
C42 0.060(2) 0.061(2) 0.0293(17) -0.0092(16) 0.0119(16) -0.036(2)
C43 0.077(2) 0.114(3) 0.0337(16) -0.0089(18) 0.0196(16) -0.042(2)
C44 0.077(2) 0.114(3) 0.0337(16) -0.0089(18) 0.0196(16) -0.042(2)
C45 0.077(2) 0.114(3) 0.0337(16) -0.0089(18) 0.0196(16) -0.042(2)
C43' 0.077(2) 0.114(3) 0.0337(16) -0.0089(18) 0.0196(16) -0.042(2)
C44' 0.077(2) 0.114(3) 0.0337(16) -0.0089(18) 0.0196(16) -0.042(2)
C45' 0.077(2) 0.114(3) 0.0337(16) -0.0089(18) 0.0196(16) -0.042(2)
N1 0.0346(14) 0.0317(14) 0.0241(13) -0.0009(11) -0.0017(10) -0.0140(11)
P1 0.0291(4) 0.0256(4) 0.0200(4) -0.0020(3) 0.0006(3) -0.0113(3)
Ge1 0.03399(18) 0.02782(18) 0.02035(16) -0.00063(12) 0.00109(12) -0.01498(14)

loop_
_atom_type_symbol
_atom_type_description
_atom_type_scat_dispersion_real
_atom_type_scat_dispersion_imag
_atom_type_scat_source
C C 0.0033 0.0016 'International Tables Vol C Tables 4.2.6.8 and 6.1.1.4'
H H 0 0 'International Tables Vol C Tables 4.2.6.8 and 6.1.1.4'
N N 0.0061 0.0033 'International Tables Vol C Tables 4.2.6.8 and 6.1.1.4'
P P 0.1023 0.0942 'International Tables Vol C Tables 4.2.6.8 and 6.1.1.4'
Ge Ge 0.1547 1.8001 'International Tables Vol C Tables 4.2.6.8 and 6.1.1.4'

loop_
_geom_angle_atom_site_label_1
_geom_angle_atom_site_label_2
_geom_angle_atom_site_label_3
_geom_angle
_geom_angle_site_symmetry_1
_geom_angle_site_symmetry_3
_geom_angle_publ_flag
C2 C1 C4 110.7(3) . . ?
C2 C1 C3 109.0(3) . . ?
C4 C1 C3 108.2(3) . . ?
C2 C1 Ge1 109.0(2) . . ?
C4 C1 Ge1 110.1(2) . . ?
C3 C1 Ge1 109.8(2) . . ?
C1 C2 H2A 109.5 . . ?
C1 C2 H2B 109.5 . . ?
H2A C2 H2B 109.5 . . ?
C1 C2 H2C 109.5 . . ?
H2A C2 H2C 109.5 . . ?
H2B C2 H2C 109.5 . . ?
C1 C3 H3A 109.5 . . ?
C1 C3 H3B 109.5 . . ?
H3A C3 H3B 109.5 . . ?
C1 C3 H3C 109.5 . . ?
H3A C3 H3C 109.5 . . ?
H3B C3 H3C 109.5 . . ?
C1 C4 H4A 109.5 . . ?
C1 C4 H4B 109.5 . . ?
H4A C4 H4B 109.5 . . ?
C1 C4 H4C 109.5 . . ?
H4A C4 H4C 109.5 . . ?
H4B C4 H4C 109.5 . . ?
C10 C5 C6 118.9(3) . . ?
C10 C5 Ge1 119.2(2) . . ?
C6 C5 Ge1 121.9(2) . . ?
C7 C6 C5 119.4(3) . . ?
C7 C6 C11 116.9(3) . . ?
C5 C6 C11 123.6(3) . . ?
C8 C7 C6 122.7(3) . . ?
C8 C7 H7 118.6 . . ?
C6 C7 H7 118.6 . . ?
C7 C8 C9 117.8(3) . . ?
C7 C8 C14 121.1(4) . . ?
C9 C8 C14 121.0(4) . . ?
C8 C9 C10 122.3(3) . . ?
C8 C9 H9 118.9 . . ?
C10 C9 H9 118.9 . . ?
C9 C10 C5 118.7(3) . . ?
C9 C10 C17 117.4(3) . . ?
C5 C10 C17 123.9(3) . . ?
C6 C11 C12 110.1(3) . . ?
C6 C11 C13 114.1(3) . . ?
C12 C11 C13 109.0(3) . . ?
C6 C11 H11 107.8 . . ?
C12 C11 H11 107.8 . . ?
C13 C11 H11 107.8 . . ?
C11 C12 H12A 109.5 . . ?
C11 C12 H12B 109.5 . . ?
H12A C12 H12B 109.5 . . ?
C11 C12 H12C 109.5 . . ?
H12A C12 H12C 109.5 . . ?
H12B C12 H12C 109.5 . . ?
C11 C13 H13A 109.5 . . ?
C11 C13 H13B 109.5 . . ?
H13A C13 H13B 109.5 . . ?
C11 C13 H13C 109.5 . . ?
H13A C13 H13C 109.5 . . ?
H13B C13 H13C 109.5 . . ?
C16' C14 C15' 121.1(7) . . ?
C16 C14 C15' 133.9(10) . . ?
C16' C14 C15 102.5(10) . . ?
C16 C14 C15 114.6(8) . . ?
C16' C14 C8 120.7(8) . . ?
C16 C14 C8 109.5(6) . . ?
C15' C14 C8 107.9(7) . . ?
C15 C14 C8 113.9(6) . . ?
C16' C14 H14 106.8 . . ?
C16 C14 H14 106 . . ?
C15' C14 H14 88.2 . . ?
C15 C14 H14 106 . . ?
C8 C14 H14 106 . . ?
C14 C15 H15A 109.5 . . ?
C14 C15 H15B 109.5 . . ?
H15A C15 H15B 109.5 . . ?
C14 C15 H15C 109.5 . . ?
H15A C15 H15C 109.5 . . ?
H15B C15 H15C 109.5 . . ?
C14 C16 H16A 109.5 . . ?
C14 C16 H16B 109.5 . . ?
H16A C16 H16B 109.5 . . ?
C14 C16 H16C 109.5 . . ?
H16A C16 H16C 109.5 . . ?
H16B C16 H16C 109.5 . . ?
C14 C15' H15D 109.5 . . ?
C14 C15' H15E 109.5 . . ?
H15D C15' H15E 109.5 . . ?
C14 C15' H15F 109.5 . . ?
H15D C15' H15F 109.5 . . ?
H15E C15' H15F 109.5 . . ?
C14 C16' H16D 109.5 . . ?
C14 C16' H16E 109.5 . . ?
H16D C16' H16E 109.5 . . ?
C14 C16' H16F 109.5 . . ?
H16D C16' H16F 109.5 . . ?
H16E C16' H16F 109.5 . . ?
C19 C17 C10 113.3(3) . . ?
C19 C17 C18 109.9(3) . . ?
C10 C17 C18 111.2(3) . . ?
C19 C17 H17 107.4 . . ?
C10 C17 H17 107.4 . . ?
C18 C17 H17 107.4 . . ?
C17 C18 H18A 109.5 . . ?
C17 C18 H18B 109.5 . . ?
H18A C18 H18B 109.5 . . ?
C17 C18 H18C 109.5 . . ?
H18A C18 H18C 109.5 . . ?
H18B C18 H18C 109.5 . . ?
C17 C19 H19A 109.5 . . ?
C17 C19 H19B 109.5 . . ?
H19A C19 H19B 109.5 . . ?
C17 C19 H19C 109.5 . . ?
H19A C19 H19C 109.5 . . ?
H19B C19 H19C 109.5 . . ?
N1 C20 C21 120.2(2) . . ?
N1 C20 P1 118.7(2) . . ?
C21 C20 P1 120.28(19) . . ?
C26 C21 C22 118.8(3) . . ?
C26 C21 C20 118.6(3) . . ?
C22 C21 C20 122.6(3) . . ?
C23 C22 C21 120.2(3) . . ?
C23 C22 H22 119.9 . . ?
C21 C22 H22 119.9 . . ?
C24 C23 C22 120.4(3) . . ?
C24 C23 H23 119.8 . . ?
C22 C23 H23 119.8 . . ?
C23 C24 C25 119.9(3) . . ?
C23 C24 H24 120.1 . . ?
C25 C24 H24 120.1 . . ?
C26 C25 C24 119.9(3) . . ?
C26 C25 H25 120.1 . . ?
C24 C25 H25 120.1 . . ?
C25 C26 C21 120.8(3) . . ?
C25 C26 H26 119.6 . . ?
C21 C26 H26 119.6 . . ?
C28 C27 P1 110.65(18) . . ?
C28 C27 Ge1 110.79(18) . . ?
P1 C27 Ge1 99.44(12) . . ?
C28 C27 H27 111.8 . . ?
P1 C27 H27 111.8 . . ?
Ge1 C27 H27 111.8 . . ?
C27 C28 C29 115.7(2) . . ?
C27 C28 H28A 108.3 . . ?
C29 C28 H28A 108.3 . . ?
C27 C28 H28B 108.3 . . ?
C29 C28 H28B 108.3 . . ?
H28A C28 H28B 107.4 . . ?
C31 C29 C28 106.1(2) . . ?
C31 C29 C30 108.7(2) . . ?
C28 C29 C30 109.5(2) . . ?
C31 C29 C32 112.0(2) . . ?
C28 C29 C32 113.4(2) . . ?
C30 C29 C32 107.1(2) . . ?
C29 C30 H30A 109.5 . . ?
C29 C30 H30B 109.5 . . ?
H30A C30 H30B 109.5 . . ?
C29 C30 H30C 109.5 . . ?
H30A C30 H30C 109.5 . . ?
H30B C30 H30C 109.5 . . ?
C29 C31 H31A 109.5 . . ?
C29 C31 H31B 109.5 . . ?
H31A C31 H31B 109.5 . . ?
C29 C31 H31C 109.5 . . ?
H31A C31 H31C 109.5 . . ?
H31B C31 H31C 109.5 . . ?
C33 C32 C37 118.8(3) . . ?
C33 C32 C29 116.9(2) . . ?
C37 C32 C29 124.1(2) . . ?
C34 C33 C32 122.9(3) . . ?
C34 C33 H33 118.5 . . ?
C32 C33 H33 118.5 . . ?
C33 C34 C35 117.1(3) . . ?
C33 C34 C42 122.4(3) . . ?
C35 C34 C42 120.4(3) . . ?
C34 C35 C36 123.9(3) . . ?
C34 C35 H35 118.1 . . ?
C36 C35 H35 118.1 . . ?
C35 C36 C37 117.2(3) . . ?
C35 C36 C38 118.0(2) . . ?
C37 C36 C38 124.6(2) . . ?
C32 C37 C36 119.5(2) . . ?
C32 C37 P1 120.9(2) . . ?
C36 C37 P1 119.6(2) . . ?
C39 C38 C41 105.0(2) . . ?
C39 C38 C40 106.2(3) . . ?
C41 C38 C40 109.8(3) . . ?
C39 C38 C36 111.8(2) . . ?
C41 C38 C36 114.3(2) . . ?
C40 C38 C36 109.3(2) . . ?
C38 C39 H39A 109.5 . . ?
C38 C39 H39B 109.5 . . ?
H39A C39 H39B 109.5 . . ?
C38 C39 H39C 109.5 . . ?
H39A C39 H39C 109.5 . . ?
H39B C39 H39C 109.5 . . ?
C38 C40 H40A 109.5 . . ?
C38 C40 H40B 109.5 . . ?
H40A C40 H40B 109.5 . . ?
C38 C40 H40C 109.5 . . ?
H40A C40 H40C 109.5 . . ?
H40B C40 H40C 109.5 . . ?
C38 C41 H41A 109.5 . . ?
C38 C41 H41B 109.5 . . ?
H41A C41 H41B 109.5 . . ?
C38 C41 H41C 109.5 . . ?
H41A C41 H41C 109.5 . . ?
H41B C41 H41C 109.5 . . ?
C43' C42 C45 132.1(6) . . ?
C43' C42 C34 116.4(6) . . ?
C45 C42 C34 111.3(3) . . ?
C43' C42 C43 48.6(7) . . ?
C45 C42 C43 112.2(4) . . ?
C34 C42 C43 108.0(3) . . ?
C43' C42 C44 54.5(7) . . ?
C45 C42 C44 111.3(4) . . ?
C34 C42 C44 111.1(3) . . ?
C43 C42 C44 102.6(4) . . ?
C43' C42 C45' 114.5(8) . . ?
C34 C42 C45' 111.7(5) . . ?
C43 C42 C45' 76.2(7) . . ?
C44 C42 C45' 135.2(6) . . ?
C43' C42 C44' 109.3(9) . . ?
C45 C42 C44' 57.9(6) . . ?
C34 C42 C44' 107.4(5) . . ?
C43 C42 C44' 144.2(5) . . ?
C44 C42 C44' 59.2(6) . . ?
C45' C42 C44' 95.3(8) . . ?
C42 C43 H43A 109.5 . . ?
C42 C43 H43B 109.5 . . ?
H43A C43 H43B 109.5 . . ?
C42 C43 H43C 109.5 . . ?
H43A C43 H43C 109.5 . . ?
H43B C43 H43C 109.5 . . ?
C42 C44 H44A 109.5 . . ?
C42 C44 H44B 109.5 . . ?
H44A C44 H44B 109.5 . . ?
C42 C44 H44C 109.5 . . ?
H44A C44 H44C 109.5 . . ?
H44B C44 H44C 109.5 . . ?
C42 C45 H45A 109.5 . . ?
C42 C45 H45B 109.5 . . ?
H45A C45 H45B 109.5 . . ?
C42 C45 H45C 109.5 . . ?
H45A C45 H45C 109.5 . . ?
H45B C45 H45C 109.5 . . ?
C42 C43' H43D 109.5 . . ?
C42 C43' H43E 109.5 . . ?
H43D C43' H43E 109.5 . . ?
C42 C43' H43F 109.5 . . ?
H43D C43' H43F 109.5 . . ?
H43E C43' H43F 109.5 . . ?
C42 C44' H44D 109.5 . . ?
C42 C44' H44E 109.5 . . ?
H44D C44' H44E 109.5 . . ?
C42 C44' H44F 109.5 . . ?
H44D C44' H44F 109.5 . . ?
H44E C44' H44F 109.5 . . ?
C42 C45' H45D 109.5 . . ?
C42 C45' H45E 109.5 . . ?
H45D C45' H45E 109.5 . . ?
C42 C45' H45F 109.5 . . ?
H45D C45' H45F 109.5 . . ?
H45E C45' H45F 109.5 . . ?
C20 N1 Ge1 112.25(19) . . ?
C27 P1 C37 105.73(12) . . ?
C27 P1 C20 92.23(12) . . ?
C37 P1 C20 106.62(12) . . ?
N1 Ge1 C5 110.24(11) . . ?
N1 Ge1 C1 108.39(11) . . ?
C5 Ge1 C1 114.04(12) . . ?
N1 Ge1 C27 93.08(10) . . ?
C5 Ge1 C27 115.16(11) . . ?
C1 Ge1 C27 113.73(12) . . ?

loop_
_geom_bond_atom_site_label_1
_geom_bond_atom_site_label_2
_geom_bond_distance
_geom_bond_site_symmetry_2
_geom_bond_publ_flag
C1 C2 1.493(5) . ?
C1 C4 1.518(5) . ?
C1 C3 1.533(5) . ?
C1 Ge1 1.996(3) . ?
C2 H2A 0.96 . ?
C2 H2B 0.96 . ?
C2 H2C 0.96 . ?
C3 H3A 0.96 . ?
C3 H3B 0.96 . ?
C3 H3C 0.96 . ?
C4 H4A 0.96 . ?
C4 H4B 0.96 . ?
C4 H4C 0.96 . ?
C5 C10 1.413(4) . ?
C5 C6 1.416(4) . ?
C5 Ge1 1.975(3) . ?
C6 C7 1.389(4) . ?
C6 C11 1.522(4) . ?
C7 C8 1.368(5) . ?
C7 H7 0.93 . ?
C8 C9 1.396(5) . ?
C8 C14 1.529(5) . ?
C9 C10 1.400(4) . ?
C9 H9 0.93 . ?
C10 C17 1.525(4) . ?
C11 C12 1.536(5) . ?
C11 C13 1.539(5) . ?
C11 H11 0.98 . ?
C12 H12A 0.96 . ?
C12 H12B 0.96 . ?
C12 H12C 0.96 . ?
C13 H13A 0.96 . ?
C13 H13B 0.96 . ?
C13 H13C 0.96 . ?
C14 C16' 1.425(13) . ?
C14 C16 1.457(11) . ?
C14 C15' 1.472(12) . ?
C14 C15 1.519(10) . ?
C14 H14 0.98 . ?
C15 H15A 0.96 . ?
C15 H15B 0.96 . ?
C15 H15C 0.96 . ?
C16 H16A 0.96 . ?
C16 H16B 0.96 . ?
C16 H16C 0.96 . ?
C15' H15D 0.96 . ?
C15' H15E 0.96 . ?
C15' H15F 0.96 . ?
C16' H16D 0.96 . ?
C16' H16E 0.96 . ?
C16' H16F 0.96 . ?
C17 C19 1.523(5) . ?
C17 C18 1.536(4) . ?
C17 H17 0.98 . ?
C18 H18A 0.96 . ?
C18 H18B 0.96 . ?
C18 H18C 0.96 . ?
C19 H19A 0.96 . ?
C19 H19B 0.96 . ?
C19 H19C 0.96 . ?
C20 N1 1.276(3) . ?
C20 C21 1.486(4) . ?
C20 P1 1.899(3) . ?
C21 C26 1.390(4) . ?
C21 C22 1.392(4) . ?
C22 C23 1.387(4) . ?
C22 H22 0.93 . ?
C23 C24 1.375(5) . ?
C23 H23 0.93 . ?
C24 C25 1.384(5) . ?
C24 H24 0.93 . ?
C25 C26 1.382(4) . ?
C25 H25 0.93 . ?
C26 H26 0.93 . ?
C27 C28 1.524(4) . ?
C27 P1 1.827(3) . ?
C27 Ge1 1.997(3) . ?
C27 H27 0.98 . ?
C28 C29 1.539(4) . ?
C28 H28A 0.97 . ?
C28 H28B 0.97 . ?
C29 C31 1.537(4) . ?
C29 C30 1.542(4) . ?
C29 C32 1.549(4) . ?
C30 H30A 0.96 . ?
C30 H30B 0.96 . ?
C30 H30C 0.96 . ?
C31 H31A 0.96 . ?
C31 H31B 0.96 . ?
C31 H31C 0.96 . ?
C32 C33 1.395(4) . ?
C32 C37 1.415(4) . ?
C33 C34 1.379(4) . ?
C33 H33 0.93 . ?
C34 C35 1.391(4) . ?
C34 C42 1.533(4) . ?
C35 C36 1.391(4) . ?
C35 H35 0.93 . ?
C36 C37 1.436(4) . ?
C36 C38 1.556(4) . ?
C37 P1 1.841(3) . ?
C38 C39 1.539(4) . ?
C38 C41 1.541(4) . ?
C38 C40 1.542(4) . ?
C39 H39A 0.96 . ?
C39 H39B 0.96 . ?
C39 H39C 0.96 . ?
C40 H40A 0.96 . ?
C40 H40B 0.96 . ?
C40 H40C 0.96 . ?
C41 H41A 0.96 . ?
C41 H41B 0.96 . ?
C41 H41C 0.96 . ?
C42 C43' 1.420(12) . ?
C42 C45 1.471(7) . ?
C42 C43 1.548(6) . ?
C42 C44 1.568(7) . ?
C42 C45' 1.600(12) . ?
C42 C44' 1.616(12) . ?
C43 H43A 0.96 . ?
C43 H43B 0.96 . ?
C43 H43C 0.96 . ?
C44 H44A 0.96 . ?
C44 H44B 0.96 . ?
C44 H44C 0.96 . ?
C45 H45A 0.96 . ?
C45 H45B 0.96 . ?
C45 H45C 0.96 . ?
C43' H43D 0.96 . ?
C43' H43E 0.96 . ?
C43' H43F 0.96 . ?
C44' H44D 0.96 . ?
C44' H44E 0.96 . ?
C44' H44F 0.96 . ?
C45' H45D 0.96 . ?
C45' H45E 0.96 . ?
C45' H45F 0.96 . ?
N1 Ge1 1.899(2) . ?
